data_7112788
loop_
_publ_author_name
'Suess, Daniel L. M.'
'Peters, Jonas C.'

_publ_section_title
;
 Ligand design for site-selective installation of Pd and Pt centers to
 generate homo- and heteropolymetallic motifs.
;
_journal_issue 35
_journal_name_full 'Chemical communications (Cambridge, England)'
_journal_page_first 6554
_journal_page_last 6556
_journal_paper_doi 10.1039/c003163a
_journal_volume 46
_journal_year 2010
_chemical_formula_sum 'C52 H47 B2 Br3 F8 N13 Pd3'
_chemical_formula_weight 1586.58
_chemical_name_systematic
;
?
;
_space_group_IT_number 61
_symmetry_cell_setting orthorhombic
_symmetry_space_group_name_Hall '-P 2ac 2ab'
_symmetry_space_group_name_H-M 'P b c a'
_atom_sites_solution_hydrogens geom
_atom_sites_solution_primary direct
_atom_sites_solution_secondary difmap
_audit_creation_method SHELXL-97
_cell_angle_alpha 90.00
_cell_angle_beta 90.00
_cell_angle_gamma 90.00
_cell_formula_units_Z 8
_cell_length_a 12.8582(13)
_cell_length_b 19.3783(19)
_cell_length_c 45.245(4)
_cell_measurement_reflns_used 9885
_cell_measurement_temperature 100(2)
_cell_measurement_theta_max 29.90
_cell_measurement_theta_min 2.33
_cell_volume 11273.7(19)
_computing_cell_refinement 'Bruker SAINT'
_computing_data_collection 'Bruker APEX2'
_computing_data_reduction 'Bruker SAINT'
_computing_molecular_graphics 'Bruker SHELXTL'
_computing_publication_material 'Bruker SHELXTL'
_computing_structure_refinement 'SHELXL-97 (Sheldrick, 2008)'
_computing_structure_solution 'SHELXS-97 (Sheldrick, 2008)'
_diffrn_ambient_temperature 100(2)
_diffrn_detector_area_resol_mean 8.3
_diffrn_measured_fraction_theta_full 0.999
_diffrn_measured_fraction_theta_max 0.999
_diffrn_measurement_device_type 'Bruker APEX-II CCD'
_diffrn_measurement_method '\f and \w scans'
_diffrn_radiation_monochromator graphite
_diffrn_radiation_source 'fine-focus sealed tube'
_diffrn_radiation_type MoK\a
_diffrn_radiation_wavelength 0.71073
_diffrn_reflns_av_R_equivalents 0.0708
_diffrn_reflns_av_sigmaI/netI 0.0324
_diffrn_reflns_limit_h_max 17
_diffrn_reflns_limit_h_min -17
_diffrn_reflns_limit_k_max 26
_diffrn_reflns_limit_k_min -26
_diffrn_reflns_limit_l_max 61
_diffrn_reflns_limit_l_min -56
_diffrn_reflns_number 221928
_diffrn_reflns_theta_full 29.13
_diffrn_reflns_theta_max 29.13
_diffrn_reflns_theta_min 0.90
_exptl_absorpt_coefficient_mu 3.150
_exptl_absorpt_correction_T_max 0.5715
_exptl_absorpt_correction_T_min 0.3314
_exptl_absorpt_correction_type multi-scan
_exptl_absorpt_process_details 'SADABS (Sheldrick, 2008)'
_exptl_crystal_colour red
_exptl_crystal_density_diffrn 1.870
_exptl_crystal_density_meas ?
_exptl_crystal_density_method 'not measured'
_exptl_crystal_description block
_exptl_crystal_F_000 6200
_exptl_crystal_size_max 0.45
_exptl_crystal_size_mid 0.45
_exptl_crystal_size_min 0.20
_refine_diff_density_max 1.658
_refine_diff_density_min -2.793
_refine_diff_density_rms 0.248
_refine_ls_extinction_method none
_refine_ls_goodness_of_fit_ref 1.255
_refine_ls_hydrogen_treatment constr
_refine_ls_matrix_type full
_refine_ls_number_parameters 780
_refine_ls_number_reflns 15158
_refine_ls_number_restraints 790
_refine_ls_restrained_S_all 1.230
_refine_ls_R_factor_all 0.1044
_refine_ls_R_factor_gt 0.0906
_refine_ls_shift/su_max 0.003
_refine_ls_shift/su_mean 0.000
_refine_ls_structure_factor_coef Fsqd
_refine_ls_weighting_details 'calc w=1/[\s^2^(Fo^2^)+(0.0130P)^2^+349.2203P] where P=(Fo^2^+2Fc^2^)/3'
_refine_ls_weighting_scheme calc
_refine_ls_wR_factor_gt 0.1984
_refine_ls_wR_factor_ref 0.2046
_reflns_number_gt 12905
_reflns_number_total 15158
_reflns_threshold_expression >2sigma(I)
_cod_data_source_file c003163a.txt
_cod_data_source_block 16
_cod_depositor_comments
;
The following automatic conversions were performed:

'_symmetry_cell_setting' value 'Orthorhombic' changed to
'orthorhombic' according to
/usr/data/users/saulius/automatic-downloads/retrospective/RSC/lib/dictionaries/cif_core.dic
dictionary named 'cif_core.dic' version 2.4.2 from 2011-04-26.

Automatic conversion script
Id: cif_fix_values 2281 2013-09-26 08:29:07Z andrius 

The following automatic conversions were performed:

'_exptl_crystal_density_meas' value 'not measured' was changed to '?'
- the value is perceived as not measured.

Automatic conversion script
Id: cif_fix_values 3008 2015-01-20 13:52:24Z robertas 
;
_cod_original_cell_volume 11273.8(19)
_cod_original_sg_symbol_H-M Pbca
_cod_database_code 7112788

loop_
_symmetry_equiv_pos_as_xyz
'x, y, z'
'-x+1/2, -y, z+1/2'
'-x, y+1/2, -z+1/2'
'x+1/2, -y+1/2, -z'
'-x, -y, -z'
'x-1/2, y, -z-1/2'
'x, -y-1/2, z-1/2'
'-x-1/2, y-1/2, z'

loop_
_atom_site_label
_atom_site_type_symbol
_atom_site_fract_x
_atom_site_fract_y
_atom_site_fract_z
_atom_site_U_iso_or_equiv
_atom_site_adp_type
_atom_site_occupancy
_atom_site_symmetry_multiplicity
_atom_site_calc_flag
_atom_site_refinement_flags
_atom_site_disorder_assembly
_atom_site_disorder_group
Pd3 Pd 0.62312(5) 0.11217(3) 0.290516(14) 0.01688(14) Uani 1 1 d U . .
Pd2 Pd 0.64586(5) 0.12790(3) 0.365995(15) 0.01755(14) Uani 1 1 d U . .
Pd1 Pd 0.61143(6) 0.16168(3) 0.435549(15) 0.01908(14) Uani 1 1 d U . .
Br3 Br 0.77954(7) 0.04202(5) 0.29276(2) 0.0244(2) Uani 1 1 d U . .
Br2 Br 0.48176(9) 0.06013(6) 0.36467(2) 0.0320(2) Uani 1 1 d U . .
Br1 Br 0.61677(9) 0.28323(5) 0.42424(2) 0.0293(2) Uani 1 1 d U . .
N6 N 0.6029(6) 0.2207(4) 0.34507(17) 0.0210(15) Uani 1 1 d U . .
N9 N 0.5231(6) 0.0312(4) 0.29268(17) 0.0213(15) Uani 1 1 d U . .
N5 N 0.7813(6) 0.1735(4) 0.36372(19) 0.0240(16) Uani 1 1 d U . .
N7 N 0.6942(6) 0.2036(4) 0.28331(16) 0.0204(15) Uani 1 1 d U . .
N3 N 0.4569(7) 0.1510(4) 0.43019(17) 0.0247(16) Uani 1 1 d U . .
N2 N 0.6035(6) 0.0608(4) 0.44872(16) 0.0197(15) Uani 1 1 d U . .
N8 N 0.4899(6) 0.1694(4) 0.28762(17) 0.0217(15) Uani 1 1 d U . .
C23 C 0.6802(7) 0.2692(5) 0.35104(18) 0.0192(17) Uani 1 1 d U . .
N4 N 0.7349(6) 0.0576(4) 0.38997(16) 0.0184(14) Uani 1 1 d U . .
N1 N 0.7640(7) 0.1526(4) 0.44535(17) 0.0227(16) Uani 1 1 d U . .
C16 C 0.8860(8) -0.0390(5) 0.4073(2) 0.027(2) Uani 1 1 d U . .
H16 H 0.9344 -0.0745 0.4117 0.033 Uiso 1 1 calc R . .
C14 C 0.7117(7) 0.0075(4) 0.4089(2) 0.0191(17) Uani 1 1 d U . .
C21 C 0.8666(8) 0.1295(5) 0.3683(2) 0.0257(19) Uani 1 1 d U . .
C28 C 0.6638(8) 0.3411(5) 0.34624(18) 0.0201(17) Uani 1 1 d U . .
C34 C 0.6273(7) 0.2525(5) 0.27468(19) 0.0202(17) Uani 1 1 d U . .
C15 C 0.7862(8) -0.0434(5) 0.4170(2) 0.0247(19) Uani 1 1 d U . .
H15 H 0.7660 -0.0809 0.4293 0.030 Uiso 1 1 calc R . .
C22 C 0.8394(7) 0.0672(4) 0.38253(19) 0.0180(16) Uani 1 1 d U . .
C7 C 0.4983(8) 0.0563(5) 0.4629(2) 0.0261(19) Uani 1 1 d U . .
H7A H 0.4780 0.0073 0.4653 0.031 Uiso 1 1 calc R . .
H7B H 0.5002 0.0779 0.4827 0.031 Uiso 1 1 calc R . .
C13 C 0.6081(8) 0.0067(4) 0.4246(2) 0.0218(18) Uani 1 1 d U . .
H13A H 0.5966 -0.0395 0.4334 0.026 Uiso 1 1 calc R . .
H13B H 0.5519 0.0153 0.4102 0.026 Uiso 1 1 calc R . .
C37 C 0.6612(8) 0.3199(5) 0.2695(2) 0.0231(18) Uani 1 1 d U . .
H37 H 0.6129 0.3538 0.2631 0.028 Uiso 1 1 calc R . .
C27 C 0.7463(8) 0.3877(5) 0.3507(2) 0.0239(18) Uani 1 1 d U . .
H27 H 0.7375 0.4357 0.3473 0.029 Uiso 1 1 calc R . .
C24 C 0.7793(7) 0.2431(5) 0.35952(19) 0.0194(17) Uani 1 1 d U . .
C41 C 0.3443(9) 0.0032(7) 0.2847(2) 0.035(2) Uani 1 1 d U . .
H41 H 0.2770 0.0164 0.2782 0.042 Uiso 1 1 calc R . .
C26 C 0.8414(9) 0.3613(5) 0.3602(2) 0.026(2) Uani 1 1 d U . .
H26 H 0.8963 0.3929 0.3640 0.032 Uiso 1 1 calc R . .
C35 C 0.8316(7) 0.2869(5) 0.2836(2) 0.0208(17) Uani 1 1 d U . .
H35 H 0.9029 0.2975 0.2868 0.025 Uiso 1 1 calc R . .
C18 C 1.0214(8) 0.0327(5) 0.3821(2) 0.028(2) Uani 1 1 d U . .
H18 H 1.0746 0.0001 0.3862 0.034 Uiso 1 1 calc R . .
C31 C 0.5150(8) 0.2424(5) 0.3322(2) 0.0228(18) Uani 1 1 d U . .
C36 C 0.7635(8) 0.3375(5) 0.2736(2) 0.0260(19) Uani 1 1 d U . .
H36 H 0.7872 0.3831 0.2698 0.031 Uiso 1 1 calc R . .
C1 C 0.8444(8) 0.1924(5) 0.4366(2) 0.027(2) Uani 1 1 d U . .
H1 H 0.8299 0.2334 0.4259 0.033 Uiso 1 1 calc R . .
C8 C 0.4212(8) 0.0926(5) 0.4439(2) 0.026(2) Uani 1 1 d U . .
C33 C 0.5189(7) 0.2295(5) 0.2682(2) 0.0224(18) Uani 1 1 d U . .
H33A H 0.5133 0.2159 0.2472 0.027 Uiso 1 1 calc R . .
H33B H 0.4700 0.2682 0.2718 0.027 Uiso 1 1 calc R . .
C42 C 0.3608(9) -0.0634(6) 0.2949(2) 0.035(2) Uani 1 1 d U . .
H42 H 0.3062 -0.0964 0.2952 0.041 Uiso 1 1 calc R . .
C39 C 0.4152(9) 0.1223(6) 0.2720(2) 0.032(2) Uani 1 1 d U . .
H39A H 0.3432 0.1391 0.2748 0.038 Uiso 1 1 calc R . .
H39B H 0.4304 0.1221 0.2505 0.038 Uiso 1 1 calc R . .
C25 C 0.8605(9) 0.2913(5) 0.3644(2) 0.030(2) Uani 1 1 d U . .
H25 H 0.9273 0.2759 0.3706 0.036 Uiso 1 1 calc R . .
C40 C 0.4252(8) 0.0510(6) 0.2841(2) 0.027(2) Uani 1 1 d U . .
C17 C 0.9171(8) 0.0190(5) 0.3906(2) 0.0228(18) Uani 1 1 d U . .
C29 C 0.5637(9) 0.3620(5) 0.3375(2) 0.028(2) Uani 1 1 d U . .
H29 H 0.5461 0.4096 0.3369 0.034 Uiso 1 1 calc R . .
C9 C 0.3198(9) 0.0726(6) 0.4404(2) 0.035(2) Uani 1 1 d U . .
H9 H 0.2953 0.0324 0.4502 0.042 Uiso 1 1 calc R . .
C12 C 0.3925(9) 0.1874(6) 0.4127(2) 0.031(2) Uani 1 1 d U . .
H12 H 0.4188 0.2268 0.4027 0.038 Uiso 1 1 calc R . .
C32 C 0.4455(7) 0.1909(5) 0.3166(2) 0.0259(19) Uani 1 1 d U . .
H32A H 0.4363 0.1498 0.3292 0.031 Uiso 1 1 calc R . .
H32B H 0.3762 0.2119 0.3133 0.031 Uiso 1 1 calc R . .
C6 C 0.6910(8) 0.0530(5) 0.4702(2) 0.0229(18) Uani 1 1 d U . .
H6A H 0.6686 0.0698 0.4899 0.028 Uiso 1 1 calc R . .
H6B H 0.7092 0.0036 0.4721 0.028 Uiso 1 1 calc R . .
C5 C 0.7844(8) 0.0925(5) 0.4605(2) 0.0227(18) Uani 1 1 d U . .
C43 C 0.4612(8) -0.0802(5) 0.3045(2) 0.028(2) Uani 1 1 d U . .
H43 H 0.4751 -0.1251 0.3120 0.034 Uiso 1 1 calc R . .
C20 C 0.9683(7) 0.1430(5) 0.3604(2) 0.0219(18) Uani 1 1 d U . .
H20 H 0.9868 0.1842 0.3503 0.026 Uiso 1 1 calc R . .
C19 C 1.0445(9) 0.0925(5) 0.3680(2) 0.028(2) Uani 1 1 d U . .
H19 H 1.1150 0.1012 0.3630 0.034 Uiso 1 1 calc R . .
C44 C 0.5396(8) -0.0321(5) 0.3034(2) 0.0241(19) Uani 1 1 d U . .
H44 H 0.6070 -0.0442 0.3103 0.029 Uiso 1 1 calc R . .
C4 C 0.8864(9) 0.0730(6) 0.4664(2) 0.030(2) Uani 1 1 d U . .
H4 H 0.9005 0.0312 0.4767 0.036 Uiso 1 1 calc R . .
C30 C 0.4916(8) 0.3131(5) 0.3297(2) 0.028(2) Uani 1 1 d U . .
H30 H 0.4255 0.3270 0.3225 0.034 Uiso 1 1 calc R . .
C2 C 0.9462(8) 0.1762(5) 0.4426(3) 0.032(2) Uani 1 1 d U . .
H2 H 1.0010 0.2062 0.4369 0.038 Uiso 1 1 calc R . .
C11 C 0.2902(9) 0.1695(7) 0.4089(3) 0.039(3) Uani 1 1 d U . .
H11 H 0.2457 0.1971 0.3970 0.046 Uiso 1 1 calc R . .
C38 C 0.7948(9) 0.2206(5) 0.2889(2) 0.027(2) Uani 1 1 d U . .
H38 H 0.8407 0.1866 0.2965 0.033 Uiso 1 1 calc R . .
C10 C 0.2523(9) 0.1103(7) 0.4226(2) 0.037(2) Uani 1 1 d U . .
H10 H 0.1822 0.0962 0.4200 0.045 Uiso 1 1 calc R . .
C3 C 0.9671(9) 0.1150(6) 0.4573(3) 0.035(2) Uani 1 1 d U . .
H3 H 1.0370 0.1018 0.4611 0.042 Uiso 1 1 calc R . .
F4 F 0.6111(7) 0.0955(4) 0.53862(18) 0.053(2) Uani 1 1 d U . .
F3 F 0.6252(8) 0.2046(4) 0.5547(2) 0.062(2) Uani 1 1 d U . .
F7 F 0.2701(6) -0.2190(5) 0.2997(2) 0.075(3) Uani 1 1 d DU B .
N100 N 0.9375(8) 0.4193(5) 0.2308(2) 0.038(2) Uani 1 1 d U . .
F2 F 0.4716(9) 0.1538(5) 0.5553(3) 0.095(4) Uani 1 1 d U . .
C100 C 0.9346(8) 0.4709(6) 0.2195(3) 0.031(2) Uani 1 1 d U . .
F1 F 0.5438(10) 0.1859(5) 0.5118(2) 0.084(3) Uani 1 1 d U . .
B2 B 0.3366(9) -0.2678(6) 0.3095(3) 0.027(2) Uani 1 1 d U . .
C300 C 0.8810(11) 0.0845(9) 0.5437(3) 0.051(3) Uani 1 1 d U . .
C200 C 0.2083(13) 0.1416(7) 0.5046(3) 0.049(3) Uani 1 1 d U . .
N200 N 0.1707(13) 0.0895(6) 0.5087(3) 0.069(4) Uani 1 1 d U . .
B1 B 0.5599(14) 0.1568(7) 0.5390(4) 0.047(3) Uani 1 1 d U . .
C201 C 0.2571(14) 0.2078(8) 0.4995(3) 0.061(4) Uani 1 1 d U . .
H20A H 0.2337 0.2408 0.5145 0.091 Uiso 1 1 calc R . .
H20B H 0.2377 0.2248 0.4798 0.091 Uiso 1 1 calc R . .
H20C H 0.3328 0.2028 0.5006 0.091 Uiso 1 1 calc R . .
N300 N 0.8870(12) 0.0308(8) 0.5489(4) 0.072(4) Uani 1 1 d U . .
C301 C 0.8714(13) 0.1581(9) 0.5353(4) 0.063(4) Uani 1 1 d U . .
H30A H 0.7988 0.1685 0.5304 0.094 Uiso 1 1 calc R . .
H30B H 0.9153 0.1674 0.5180 0.094 Uiso 1 1 calc R . .
H30C H 0.8939 0.1872 0.5518 0.094 Uiso 1 1 calc R . .
C101 C 0.9309(12) 0.5370(8) 0.2055(4) 0.062(4) Uani 1 1 d U . .
H10A H 0.9997 0.5586 0.2065 0.093 Uiso 1 1 calc R . .
H10B H 0.8801 0.5662 0.2157 0.093 Uiso 1 1 calc R . .
H10C H 0.9104 0.5314 0.1848 0.093 Uiso 1 1 calc R . .
C400 C 0.3510(15) -0.1179(11) 0.3818(5) 0.084(6) Uani 1 1 d U . .
C501 C 0.263(2) -0.0909(13) 0.3655(5) 0.047(5) Uani 0.561(19) 1 d PU A 1
N500 N 0.1942(18) -0.0697(13) 0.3507(5) 0.058(6) Uani 0.561(19) 1 d PU A 1
C401 C 0.245(3) -0.132(2) 0.3845(9) 0.062(8) Uani 0.439(19) 1 d PU A 2
N400 N 0.161(3) -0.138(2) 0.3885(9) 0.081(12) Uani 0.439(19) 1 d PU A 2
F100 F 0.360(2) -0.2396(13) 0.3406(4) 0.070(10) Uani 0.324(19) 1 d PDU B 1
F101 F 0.3001(13) -0.3298(7) 0.3151(6) 0.048(8) Uani 0.324(19) 1 d PDU B 1
F102 F 0.4319(11) -0.2669(13) 0.2978(5) 0.060(10) Uani 0.324(19) 1 d PDU B 1
F8 F 0.4383(7) -0.2486(7) 0.3069(3) 0.039(3) Uani 0.676(19) 1 d PDU B 2
F6 F 0.3202(10) -0.3239(6) 0.2900(3) 0.064(4) Uani 0.676(19) 1 d PDU B 2
F5 F 0.3135(9) -0.2885(8) 0.3371(2) 0.058(5) Uani 0.676(19) 1 d PDU B 2

loop_
_atom_site_aniso_label
_atom_site_aniso_U_11
_atom_site_aniso_U_22
_atom_site_aniso_U_33
_atom_site_aniso_U_23
_atom_site_aniso_U_13
_atom_site_aniso_U_12
Pd3 0.0155(3) 0.0197(3) 0.0155(3) 0.0011(2) -0.0008(2) -0.0002(2)
Pd2 0.0195(3) 0.0168(3) 0.0163(3) 0.0010(2) -0.0001(2) 0.0005(2)
Pd1 0.0243(3) 0.0149(3) 0.0181(3) -0.0006(2) 0.0013(3) -0.0015(2)
Br3 0.0191(4) 0.0227(4) 0.0315(5) 0.0015(4) 0.0058(4) 0.0044(3)
Br2 0.0356(6) 0.0332(5) 0.0271(5) 0.0016(4) -0.0010(4) -0.0036(4)
Br1 0.0439(6) 0.0162(4) 0.0277(5) 0.0016(3) 0.0047(4) -0.0011(4)
N6 0.019(4) 0.023(4) 0.021(4) 0.001(3) 0.003(3) 0.001(3)
N9 0.024(4) 0.022(4) 0.018(4) -0.003(3) -0.001(3) -0.004(3)
N5 0.021(4) 0.022(4) 0.029(4) 0.002(3) 0.001(3) -0.004(3)
N7 0.026(4) 0.026(4) 0.009(3) -0.004(3) -0.012(3) 0.003(3)
N3 0.036(4) 0.023(4) 0.016(4) -0.002(3) 0.007(3) 0.001(3)
N2 0.020(4) 0.023(4) 0.016(3) 0.008(3) -0.003(3) -0.006(3)
N8 0.016(4) 0.028(4) 0.021(4) 0.009(3) 0.001(3) 0.003(3)
C23 0.024(4) 0.025(4) 0.009(3) -0.001(3) -0.001(3) 0.007(3)
N4 0.023(4) 0.016(3) 0.016(3) 0.001(3) -0.004(3) 0.003(3)
N1 0.031(4) 0.017(3) 0.020(4) -0.004(3) -0.001(3) -0.008(3)
C16 0.033(5) 0.018(4) 0.031(5) 0.000(4) -0.011(4) 0.007(4)
C14 0.027(4) 0.010(3) 0.021(4) 0.000(3) -0.004(3) 0.001(3)
C21 0.026(5) 0.015(4) 0.036(5) -0.005(4) -0.002(4) -0.006(3)
C28 0.030(5) 0.018(4) 0.012(4) 0.003(3) 0.005(3) 0.002(3)
C34 0.015(4) 0.033(5) 0.013(4) -0.001(3) -0.002(3) 0.001(3)
C15 0.034(5) 0.012(4) 0.028(5) 0.003(3) -0.007(4) 0.000(3)
C22 0.020(4) 0.018(4) 0.016(4) -0.005(3) -0.005(3) 0.003(3)
C7 0.030(5) 0.030(5) 0.019(4) 0.000(4) 0.002(4) -0.005(4)
C13 0.031(5) 0.012(4) 0.022(4) 0.002(3) -0.006(4) -0.003(3)
C37 0.023(4) 0.027(4) 0.019(4) 0.005(3) 0.001(3) 0.003(4)
C27 0.038(5) 0.013(4) 0.020(4) -0.001(3) 0.006(4) -0.003(4)
C24 0.016(4) 0.026(4) 0.016(4) 0.006(3) 0.005(3) 0.000(3)
C41 0.026(5) 0.055(7) 0.024(5) 0.004(5) -0.002(4) -0.010(5)
C26 0.036(5) 0.022(4) 0.020(4) 0.001(3) 0.005(4) -0.008(4)
C35 0.015(4) 0.026(4) 0.021(4) -0.008(3) 0.000(3) -0.002(3)
C18 0.023(5) 0.031(5) 0.031(5) -0.001(4) -0.006(4) 0.008(4)
C31 0.025(5) 0.025(4) 0.019(4) 0.007(3) 0.007(3) 0.005(4)
C36 0.033(5) 0.023(4) 0.022(4) -0.001(4) 0.006(4) -0.003(4)
C1 0.031(5) 0.022(4) 0.029(5) -0.011(4) 0.002(4) -0.008(4)
C8 0.029(5) 0.020(4) 0.029(5) -0.007(4) -0.004(4) -0.004(4)
C33 0.018(4) 0.026(4) 0.023(4) 0.013(4) -0.005(3) -0.005(3)
C42 0.034(6) 0.039(6) 0.031(5) -0.003(4) 0.008(4) -0.020(5)
C39 0.030(5) 0.035(5) 0.030(5) 0.015(4) -0.010(4) -0.004(4)
C25 0.033(5) 0.027(5) 0.030(5) 0.003(4) 0.004(4) -0.003(4)
C40 0.026(5) 0.037(5) 0.018(4) 0.009(4) 0.002(4) -0.003(4)
C17 0.024(4) 0.021(4) 0.024(4) 0.000(3) -0.005(4) 0.001(3)
C29 0.038(5) 0.012(4) 0.035(5) 0.004(4) 0.010(4) 0.007(4)
C9 0.034(6) 0.040(6) 0.030(5) -0.001(5) 0.005(4) -0.003(5)
C12 0.031(5) 0.030(5) 0.032(5) -0.003(4) 0.002(4) 0.007(4)
C32 0.017(4) 0.030(5) 0.031(5) 0.006(4) 0.001(4) 0.004(4)
C6 0.028(5) 0.021(4) 0.020(4) -0.001(3) -0.005(4) -0.002(4)
C5 0.029(5) 0.019(4) 0.021(4) -0.002(3) -0.003(3) -0.002(3)
C43 0.031(5) 0.022(4) 0.031(5) -0.004(4) 0.008(4) -0.005(4)
C20 0.017(4) 0.018(4) 0.031(5) 0.003(3) -0.003(4) -0.002(3)
C19 0.029(5) 0.024(5) 0.031(5) 0.000(4) -0.003(4) 0.005(4)
C44 0.023(5) 0.023(4) 0.026(5) -0.003(4) 0.005(4) -0.001(4)
C4 0.035(5) 0.030(5) 0.025(5) -0.007(4) -0.006(4) -0.002(4)
C30 0.027(5) 0.031(5) 0.026(5) 0.007(4) 0.005(4) 0.015(4)
C2 0.024(5) 0.026(5) 0.045(6) -0.011(4) 0.006(4) -0.010(4)
C11 0.030(5) 0.042(6) 0.044(6) -0.006(5) -0.001(5) 0.008(5)
C38 0.035(5) 0.031(5) 0.016(4) -0.004(4) 0.007(4) -0.005(4)
C10 0.022(5) 0.059(7) 0.031(5) 0.001(5) 0.001(4) -0.001(5)
C3 0.027(5) 0.036(5) 0.042(6) -0.016(5) -0.004(4) -0.002(4)
F4 0.074(6) 0.031(4) 0.054(5) -0.009(3) 0.014(4) 0.002(4)
F3 0.073(6) 0.040(4) 0.071(6) -0.016(4) -0.007(5) 0.003(4)
F7 0.032(4) 0.079(6) 0.112(8) 0.063(6) -0.006(5) -0.009(4)
N100 0.035(5) 0.037(5) 0.042(6) -0.003(4) 0.006(4) 0.003(4)
F2 0.079(7) 0.060(6) 0.147(11) 0.045(7) 0.055(7) 0.013(5)
C100 0.019(5) 0.040(6) 0.034(6) -0.003(4) 0.002(4) 0.003(4)
F1 0.148(11) 0.062(6) 0.042(5) 0.008(4) -0.012(6) -0.008(7)
B2 0.026(5) 0.025(5) 0.030(5) -0.003(4) 0.004(4) -0.006(4)
C300 0.037(7) 0.070(8) 0.045(7) 0.006(7) -0.009(6) 0.000(7)
C200 0.076(10) 0.041(6) 0.030(6) 0.004(5) -0.007(6) 0.014(6)
N200 0.097(11) 0.038(6) 0.073(9) 0.010(6) -0.027(8) 0.004(7)
B1 0.067(10) 0.028(6) 0.046(8) 0.004(6) 0.008(7) -0.007(6)
C201 0.080(11) 0.053(8) 0.049(8) -0.005(7) -0.012(8) 0.010(8)
N300 0.058(9) 0.069(9) 0.089(11) 0.008(8) -0.011(8) 0.001(8)
C301 0.062(10) 0.069(9) 0.057(9) -0.019(8) -0.013(8) 0.001(8)
C101 0.040(8) 0.066(9) 0.080(11) 0.038(8) 0.013(7) 0.003(7)
C400 0.063(9) 0.095(13) 0.093(13) 0.052(10) -0.017(9) -0.027(10)
C501 0.050(12) 0.049(12) 0.041(11) 0.003(9) 0.006(9) -0.019(10)
N500 0.050(13) 0.070(15) 0.055(13) -0.023(11) 0.005(9) -0.002(11)
C401 0.049(12) 0.071(18) 0.066(17) 0.009(16) 0.014(15) -0.001(15)
N400 0.044(14) 0.11(3) 0.09(2) 0.02(2) -0.009(16) -0.006(18)
F100 0.07(2) 0.08(2) 0.054(14) -0.036(14) -0.015(13) 0.034(17)
F101 0.008(9) 0.045(11) 0.09(2) 0.004(12) 0.003(10) -0.006(8)
F102 0.011(9) 0.16(3) 0.010(12) 0.016(14) 0.002(8) -0.026(13)
F8 0.025(5) 0.064(7) 0.028(7) 0.006(6) -0.011(4) -0.013(5)
F6 0.057(8) 0.070(9) 0.066(9) -0.034(7) 0.015(7) -0.027(7)
F5 0.040(6) 0.110(13) 0.023(5) 0.020(7) 0.002(5) 0.010(7)

loop_
_atom_type_symbol
_atom_type_description
_atom_type_scat_dispersion_real
_atom_type_scat_dispersion_imag
_atom_type_scat_source
C C 0.0033 0.0016 'International Tables Vol C Tables 4.2.6.8 and 6.1.1.4'
H H 0.0000 0.0000 'International Tables Vol C Tables 4.2.6.8 and 6.1.1.4'
B B 0.0013 0.0007 'International Tables Vol C Tables 4.2.6.8 and 6.1.1.4'
N N 0.0061 0.0033 'International Tables Vol C Tables 4.2.6.8 and 6.1.1.4'
F F 0.0171 0.0103 'International Tables Vol C Tables 4.2.6.8 and 6.1.1.4'
Br Br -0.2901 2.4595 'International Tables Vol C Tables 4.2.6.8 and 6.1.1.4'
Pd Pd -0.9988 1.0072 'International Tables Vol C Tables 4.2.6.8 and 6.1.1.4'

loop_
_geom_angle_atom_site_label_1
_geom_angle_atom_site_label_2
_geom_angle_atom_site_label_3
_geom_angle
N7 Pd3 N9 166.4(3)
N7 Pd3 N8 83.9(3)
N9 Pd3 N8 83.8(3)
N7 Pd3 Br3 97.1(2)
N9 Pd3 Br3 95.2(2)
N8 Pd3 Br3 178.3(2)
N5 Pd2 N4 80.4(3)
N5 Pd2 N6 79.9(3)
N4 Pd2 N6 159.4(3)
N5 Pd2 Br2 173.3(3)
N4 Pd2 Br2 97.7(2)
N6 Pd2 Br2 102.6(2)
N5 Pd2 Pd1 94.7(3)
N4 Pd2 Pd1 72.6(2)
N6 Pd2 Pd1 103.2(2)
Br2 Pd2 Pd1 90.82(3)
N3 Pd1 N1 167.7(3)
N3 Pd1 N2 83.5(3)
N1 Pd1 N2 84.4(3)
N3 Pd1 Br1 95.9(2)
N1 Pd1 Br1 95.9(2)
N2 Pd1 Br1 175.1(2)
N3 Pd1 Pd2 89.8(2)
N1 Pd1 Pd2 93.6(2)
N2 Pd1 Pd2 95.5(2)
Br1 Pd1 Pd2 89.28(3)
C31 N6 C23 118.3(8)
C31 N6 Pd2 133.2(7)
C23 N6 Pd2 107.6(6)
C44 N9 C40 120.4(9)
C44 N9 Pd3 128.7(7)
C40 N9 Pd3 110.5(6)
C24 N5 C21 129.5(8)
C24 N5 Pd2 115.9(6)
C21 N5 Pd2 114.5(6)
C34 N7 C38 119.6(9)
C34 N7 Pd3 112.2(6)
C38 N7 Pd3 127.8(7)
C12 N3 C8 119.6(10)
C12 N3 Pd1 128.6(7)
C8 N3 Pd1 111.2(7)
C6 N2 C7 113.2(7)
C6 N2 C13 111.7(7)
C7 N2 C13 107.7(7)
C6 N2 Pd1 104.4(5)
C7 N2 Pd1 103.0(6)
C13 N2 Pd1 116.7(5)
C32 N8 C39 109.8(8)
C32 N8 C33 113.0(8)
C39 N8 C33 110.7(7)
C32 N8 Pd3 114.7(6)
C39 N8 Pd3 103.7(6)
C33 N8 Pd3 104.5(5)
N6 C23 C24 116.8(8)
N6 C23 C28 121.6(8)
C24 C23 C28 121.4(9)
C14 N4 C22 117.9(8)
C14 N4 Pd2 133.6(7)
C22 N4 Pd2 108.4(6)
C1 N1 C5 119.0(9)
C1 N1 Pd1 129.1(7)
C5 N1 Pd1 111.6(6)
C15 C16 C17 119.4(9)
C15 C16 H16 120.3
C17 C16 H16 120.3
N4 C14 C15 121.4(9)
N4 C14 C13 120.6(8)
C15 C14 C13 117.8(8)
C20 C21 N5 126.0(9)
C20 C21 C22 121.0(9)
N5 C21 C22 113.1(8)
C29 C28 C27 123.1(9)
C29 C28 C23 117.4(9)
C27 C28 C23 119.5(9)
N7 C34 C37 120.7(8)
N7 C34 C33 116.5(9)
C37 C34 C33 122.5(8)
C16 C15 C14 120.6(9)
C16 C15 H15 119.7
C14 C15 H15 119.7
N4 C22 C17 122.0(8)
N4 C22 C21 117.4(8)
C17 C22 C21 120.4(9)
C8 C7 N2 109.0(8)
C8 C7 H7A 109.9
N2 C7 H7A 109.9
C8 C7 H7B 109.9
N2 C7 H7B 109.9
H7A C7 H7B 108.3
C14 C13 N2 111.5(7)
C14 C13 H13A 109.3
N2 C13 H13A 109.3
C14 C13 H13B 109.3
N2 C13 H13B 109.3
H13A C13 H13B 108.0
C36 C37 C34 120.6(9)
C36 C37 H37 119.7
C34 C37 H37 119.7
C26 C27 C28 118.1(8)
C26 C27 H27 120.9
C28 C27 H27 120.9
N5 C24 C25 128.0(9)
N5 C24 C23 114.0(8)
C25 C24 C23 117.8(9)
C42 C41 C40 120.8(11)
C42 C41 H41 119.6
C40 C41 H41 119.6
C27 C26 C25 123.7(10)
C27 C26 H26 118.2
C25 C26 H26 118.2
C38 C35 C36 119.5(9)
C38 C35 H35 120.2
C36 C35 H35 120.2
C19 C18 C17 119.6(9)
C19 C18 H18 120.2
C17 C18 H18 120.2
N6 C31 C30 121.4(10)
N6 C31 C32 119.6(8)
C30 C31 C32 118.5(9)
C37 C36 C35 118.2(9)
C37 C36 H36 120.9
C35 C36 H36 120.9
N1 C1 C2 122.8(10)
N1 C1 H1 118.6
C2 C1 H1 118.6
N3 C8 C9 120.0(10)
N3 C8 C7 115.4(9)
C9 C8 C7 124.5(10)
C34 C33 N8 110.4(7)
C34 C33 H33A 109.6
N8 C33 H33A 109.6
C34 C33 H33B 109.6
N8 C33 H33B 109.6
H33A C33 H33B 108.1
C41 C42 C43 117.4(10)
C41 C42 H42 121.3
C43 C42 H42 121.3
C40 C39 N8 109.6(8)
C40 C39 H39A 109.8
N8 C39 H39A 109.8
C40 C39 H39B 109.8
N8 C39 H39B 109.8
H39A C39 H39B 108.2
C26 C25 C24 119.3(10)
C26 C25 H25 120.3
C24 C25 H25 120.3
N9 C40 C41 119.5(10)
N9 C40 C39 116.2(9)
C41 C40 C39 124.0(10)
C16 C17 C22 117.6(9)
C16 C17 C18 124.1(9)
C22 C17 C18 118.3(9)
C30 C29 C28 119.4(8)
C30 C29 H29 120.3
C28 C29 H29 120.3
C8 C9 C10 120.9(11)
C8 C9 H9 119.6
C10 C9 H9 119.6
N3 C12 C11 122.1(11)
N3 C12 H12 118.9
C11 C12 H12 118.9
N8 C32 C31 111.7(8)
N8 C32 H32A 109.3
C31 C32 H32A 109.3
N8 C32 H32B 109.3
C31 C32 H32B 109.3
H32A C32 H32B 107.9
C5 C6 N2 111.2(8)
C5 C6 H6A 109.4
N2 C6 H6A 109.4
C5 C6 H6B 109.4
N2 C6 H6B 109.4
H6A C6 H6B 108.0
N1 C5 C4 120.3(9)
N1 C5 C6 115.4(9)
C4 C5 C6 124.3(9)
C44 C43 C42 120.5(10)
C44 C43 H43 119.7
C42 C43 H43 119.7
C21 C20 C19 117.2(9)
C21 C20 H20 121.4
C19 C20 H20 121.4
C18 C19 C20 123.3(10)
C18 C19 H19 118.4
C20 C19 H19 118.4
N9 C44 C43 121.3(10)
N9 C44 H44 119.4
C43 C44 H44 119.4
C3 C4 C5 119.4(10)
C3 C4 H4 120.3
C5 C4 H4 120.3
C29 C30 C31 120.5(10)
C29 C30 H30 119.7
C31 C30 H30 119.7
C1 C2 C3 118.4(10)
C1 C2 H2 120.8
C3 C2 H2 120.8
C12 C11 C10 119.2(11)
C12 C11 H11 120.4
C10 C11 H11 120.4
N7 C38 C35 121.1(10)
N7 C38 H38 119.4
C35 C38 H38 119.4
C9 C10 C11 118.1(11)
C9 C10 H10 120.9
C11 C10 H10 120.9
C4 C3 C2 120.1(11)
C4 C3 H3 119.9
C2 C3 H3 119.9
N100 C100 C101 179.0(14)
F101 B2 F102 114.5(14)
F101 B2 F5 57.9(12)
F102 B2 F5 125.1(15)
F101 B2 F7 118.5(12)
F102 B2 F7 116.3(13)
F5 B2 F7 112.0(10)
F101 B2 F8 127.3(13)
F102 B2 F8 23.5(11)
F5 B2 F8 111.8(11)
F7 B2 F8 112.9(10)
F101 B2 F6 50.5(12)
F102 B2 F6 84.2(14)
F5 B2 F6 108.4(11)
F7 B2 F6 103.9(10)
F8 B2 F6 107.3(10)
F101 B2 F100 102.5(13)
F102 B2 F100 100.6(12)
F5 B2 F100 45.5(11)
F7 B2 F100 100.0(11)
F8 B2 F100 78.3(12)
F6 B2 F100 150.6(14)
N300 C300 C301 177.9(18)
N200 C200 C201 179.6(19)
F2 B1 F4 112.1(12)
F2 B1 F1 112.4(15)
F4 B1 F1 114.9(13)
F2 B1 F3 104.4(13)
F4 B1 F3 106.7(13)
F1 B1 F3 105.5(11)
C200 C201 H20A 109.5
C200 C201 H20B 109.5
H20A C201 H20B 109.5
C200 C201 H20C 109.5
H20A C201 H20C 109.5
H20B C201 H20C 109.5
C300 C301 H30A 109.5
C300 C301 H30B 109.5
H30A C301 H30B 109.5
C300 C301 H30C 109.5
H30A C301 H30C 109.5
H30B C301 H30C 109.5
C100 C101 H10A 109.5
C100 C101 H10B 109.5
H10A C101 H10B 109.5
C100 C101 H10C 109.5
H10A C101 H10C 109.5
H10B C101 H10C 109.5
C401 C400 C501 49.5(19)
N500 C501 C400 176(3)
N400 C401 C400 173(5)

loop_
_geom_bond_atom_site_label_1
_geom_bond_atom_site_label_2
_geom_bond_distance
Pd3 N7 2.020(8)
Pd3 N9 2.032(8)
Pd3 N8 2.044(8)
Pd3 Br3 2.4297(12)
Pd2 N5 1.955(8)
Pd2 N4 2.083(7)
Pd2 N6 2.106(8)
Pd2 Br2 2.4861(13)
Pd2 Pd1 3.2447(10)
Pd1 N3 2.013(9)
Pd1 N1 2.019(9)
Pd1 N2 2.047(7)
Pd1 Br1 2.4115(12)
N6 C31 1.339(12)
N6 C23 1.394(12)
N9 C44 1.336(12)
N9 C40 1.372(13)
N5 C24 1.363(12)
N5 C21 1.404(13)
N7 C34 1.338(12)
N7 C38 1.358(13)
N3 C12 1.344(14)
N3 C8 1.369(13)
N2 C6 1.496(12)
N2 C7 1.500(12)
N2 C13 1.513(12)
N8 C32 1.488(13)
N8 C39 1.502(13)
N8 C33 1.505(11)
C23 C24 1.424(12)
C23 C28 1.426(12)
N4 C14 1.330(11)
N4 C22 1.398(12)
N1 C1 1.348(13)
N1 C5 1.377(12)
C16 C15 1.358(15)
C16 C17 1.413(14)
C16 H16 0.9500
C14 C15 1.423(12)
C14 C13 1.509(14)
C21 C20 1.380(13)
C21 C22 1.414(13)
C28 C29 1.406(14)
C28 C27 1.408(14)
C34 C37 1.396(13)
C34 C33 1.493(12)
C15 H15 0.9500
C22 C17 1.414(12)
C7 C8 1.490(14)
C7 H7A 0.9900
C7 H7B 0.9900
C13 H13A 0.9900
C13 H13B 0.9900
C37 C36 1.372(14)
C37 H37 0.9500
C27 C26 1.393(15)
C27 H27 0.9500
C24 C25 1.419(14)
C41 C42 1.386(17)
C41 C40 1.393(15)
C41 H41 0.9500
C26 C25 1.393(14)
C26 H26 0.9500
C35 C38 1.390(14)
C35 C36 1.390(14)
C35 H35 0.9500
C18 C19 1.355(15)
C18 C17 1.420(14)
C18 H18 0.9500
C31 C30 1.406(13)
C31 C32 1.515(14)
C36 H36 0.9500
C1 C2 1.374(15)
C1 H1 0.9500
C8 C9 1.369(15)
C33 H33A 0.9900
C33 H33B 0.9900
C42 C43 1.401(16)
C42 H42 0.9500
C39 C40 1.493(14)
C39 H39A 0.9900
C39 H39B 0.9900
C25 H25 0.9500
C29 C30 1.371(15)
C29 H29 0.9500
C9 C10 1.390(16)
C9 H9 0.9500
C12 C11 1.372(16)
C12 H12 0.9500
C32 H32A 0.9900
C32 H32B 0.9900
C6 C5 1.490(13)
C6 H6A 0.9900
C6 H6B 0.9900
C5 C4 1.392(15)
C43 C44 1.373(13)
C43 H43 0.9500
C20 C19 1.428(13)
C20 H20 0.9500
C19 H19 0.9500
C44 H44 0.9500
C4 C3 1.381(16)
C4 H4 0.9500
C30 H30 0.9500
C2 C3 1.387(17)
C2 H2 0.9500
C11 C10 1.391(18)
C11 H11 0.9500
C38 H38 0.9500
C10 H10 0.9500
C3 H3 0.9500
F4 B1 1.360(17)
F3 B1 1.438(18)
F7 B2 1.349(15)
N100 C100 1.123(15)
F2 B1 1.354(19)
C100 C101 1.429(18)
F1 B1 1.371(18)
B2 F101 1.315(18)
B2 F102 1.335(18)
B2 F5 1.344(15)
B2 F8 1.364(15)
B2 F6 1.417(15)
B2 F100 1.538(19)
C300 N300 1.07(2)
C300 C301 1.48(2)
C200 N200 1.134(19)
C200 C201 1.45(2)
C201 H20A 0.9800
C201 H20B 0.9800
C201 H20C 0.9800
C301 H30A 0.9800
C301 H30B 0.9800
C301 H30C 0.9800
C101 H10A 0.9800
C101 H10B 0.9800
C101 H10C 0.9800
C400 C401 1.39(4)
C400 C501 1.44(3)
C501 N500 1.19(3)
C401 N400 1.10(5)
